data_4335009
loop_
_publ_author_name
'Dmitrii S. Bolotin'
'Nadezhda A. Bokach'
'Andreii S. Kritchenkov'
'Matti Haukka'
'Vadim Yu. Kukushkin'

_publ_section_title
;
 Amidrazone Complexes from a Cascade Platinum(II)-Mediated Reaction
 between Amidoximes and Dialkylcyanamides
;
_journal_name_full 'Inorganic Chemistry'
_journal_page_first 6378
_journal_page_last 6389
_journal_paper_doi 10.1021/ic4000878
_journal_volume 52
_journal_year 2013
_chemical_formula_moiety 'C13 H18 Cl N7 O3 Pt'
_chemical_formula_sum 'C13 H18 Cl N7 O3 Pt'
_chemical_formula_weight 550.88
_chemical_name_systematic
; 
 ? 
;
_space_group_IT_number 2
_symmetry_cell_setting triclinic
_symmetry_space_group_name_Hall '-P 1'
_symmetry_space_group_name_H-M 'P -1'
_atom_sites_solution_hydrogens geom
_atom_sites_solution_primary direct
_atom_sites_solution_secondary difmap
_audit_creation_method SHELXL-97
_cell_angle_alpha 67.834(2)
_cell_angle_beta 81.915(2)
_cell_angle_gamma 73.693(2)
_cell_formula_units_Z 2
_cell_length_a 9.4089(4)
_cell_length_b 9.8549(4)
_cell_length_c 10.5345(5)
_cell_measurement_reflns_used 9911
_cell_measurement_temperature 150(2)
_cell_measurement_theta_max 36.36
_cell_measurement_theta_min 2.26
_cell_volume 867.55(7)
_computing_cell_refinement 'SAINT (Bruker AXS, 2009)'
_computing_data_collection 'APEX2 (Bruker AXS, 2010)'
_computing_data_reduction 'SAINT (Bruker AXS, 2009)'
_computing_molecular_graphics 'CrystaMaker (CrystalMaker Software ltd., 2011)'
_computing_publication_material 'SHELXL-97 (Sheldrick, 2008)'
_computing_structure_refinement 'SHELXL-97 (Sheldrick, 2008)'
_computing_structure_solution 'SHELXS-97 (Sheldrick, 2008)'
_diffrn_ambient_temperature 150(2)
_diffrn_detector_area_resol_mean 16
_diffrn_measured_fraction_theta_full 0.999
_diffrn_measured_fraction_theta_max 0.999
_diffrn_measurement_device '62mm x 62mm CCD camera on \k-goniostat'
_diffrn_measurement_device_type 'Bruker KAPPA APEX II DUO CCD'
_diffrn_measurement_method '\f scans and \w scans with \k offset'
_diffrn_radiation_monochromator 'curved graphite crystal'
_diffrn_radiation_source 'fine-focus sealed tube'
_diffrn_radiation_type MoK\a
_diffrn_radiation_wavelength 0.71073
_diffrn_reflns_av_R_equivalents 0.0289
_diffrn_reflns_av_sigmaI/netI 0.0261
_diffrn_reflns_limit_h_max 13
_diffrn_reflns_limit_h_min -13
_diffrn_reflns_limit_k_max 14
_diffrn_reflns_limit_k_min -14
_diffrn_reflns_limit_l_max 14
_diffrn_reflns_limit_l_min -15
_diffrn_reflns_number 21899
_diffrn_reflns_theta_full 31.00
_diffrn_reflns_theta_max 31.00
_diffrn_reflns_theta_min 2.09
_exptl_absorpt_coefficient_mu 8.270
_exptl_absorpt_correction_T_max 0.6073
_exptl_absorpt_correction_T_min 0.3586
_exptl_absorpt_correction_type numerical
_exptl_absorpt_process_details 'SADABS (Sheldrick, 2008)'
_exptl_crystal_colour yellow
_exptl_crystal_density_diffrn 2.109
_exptl_crystal_description block
_exptl_crystal_F_000 528
_exptl_crystal_size_max 0.16
_exptl_crystal_size_mid 0.13
_exptl_crystal_size_min 0.07
_refine_diff_density_max 2.619
_refine_diff_density_min -2.022
_refine_diff_density_rms 0.176
_refine_ls_extinction_method none
_refine_ls_goodness_of_fit_ref 1.061
_refine_ls_hydrogen_treatment constr
_refine_ls_matrix_type full
_refine_ls_number_parameters 230
_refine_ls_number_reflns 5540
_refine_ls_number_restraints 2
_refine_ls_restrained_S_all 1.061
_refine_ls_R_factor_all 0.0246
_refine_ls_R_factor_gt 0.0215
_refine_ls_shift/su_max 0.002
_refine_ls_shift/su_mean 0.000
_refine_ls_structure_factor_coef Fsqd
_refine_ls_weighting_details 'calc w=1/[\s^2^(Fo^2^)+(0.0461P)^2^+0.0652P] where P=(Fo^2^+2Fc^2^)/3'
_refine_ls_weighting_scheme calc
_refine_ls_wR_factor_gt 0.0639
_refine_ls_wR_factor_ref 0.0655
_reflns_number_gt 5135
_reflns_number_total 5540
_reflns_threshold_expression >2sigma(I)
_cod_data_source_file ic4000878_si_002_2.cif
_cod_data_source_block 5d
_cod_database_code 4335009

loop_
_symmetry_equiv_pos_as_xyz
'x, y, z'
'-x, -y, -z'

loop_
_atom_site_label
_atom_site_type_symbol
_atom_site_fract_x
_atom_site_fract_y
_atom_site_fract_z
_atom_site_U_iso_or_equiv
_atom_site_adp_type
_atom_site_occupancy
_atom_site_symmetry_multiplicity
_atom_site_calc_flag
_atom_site_refinement_flags
Pt1 Pt 0.689908(11) 0.897929(10) 0.540199(10) 0.01583(4) Uani 1 1 d .
Cl1 Cl 0.61575(9) 0.70945(8) 0.72636(8) 0.02219(14) Uani 1 1 d .
O1 O 0.8350(4) 1.8132(3) -0.0550(3) 0.0414(7) Uani 1 1 d .
O2 O 1.0381(3) 1.7450(3) 0.0497(3) 0.0419(7) Uani 1 1 d .
O4 O 0.6513(3) 0.5612(3) 0.4066(3) 0.0356(6) Uani 1 1 d .
N1 N 0.7625(3) 1.0666(3) 0.3911(3) 0.0159(4) Uani 1 1 d .
N2 N 0.8414(3) 1.0583(3) 0.2665(3) 0.0187(4) Uani 1 1 d .
N3 N 0.6962(3) 1.2390(3) 0.5094(3) 0.0185(5) Uani 1 1 d D
H3N H 0.6760 1.3352 0.4903 0.028 Uiso 1 1 d RD
N4 N 0.6343(3) 1.2118(3) 0.7369(3) 0.0213(5) Uani 1 1 d .
N5 N 0.6640(3) 1.0086(3) 0.6660(3) 0.0200(5) Uani 1 1 d D
H5N H 0.6561 0.9433 0.7533 0.030 Uiso 1 1 d RD
N6 N 0.7131(4) 0.7605(4) 0.4268(3) 0.0321(7) Uani 1 1 d .
C1 C 0.9775(4) 0.9380(4) 0.2957(4) 0.0264(6) Uani 1 1 d .
H1A H 1.0400 0.9567 0.3512 0.040 Uiso 1 1 calc R
H1B H 1.0309 0.9358 0.2094 0.040 Uiso 1 1 calc R
H1C H 0.9532 0.8406 0.3462 0.040 Uiso 1 1 calc R
C2 C 0.7475(4) 1.0479(4) 0.1732(3) 0.0247(6) Uani 1 1 d .
H2A H 0.7240 0.9491 0.2111 0.037 Uiso 1 1 calc R
H2B H 0.7999 1.0597 0.0839 0.037 Uiso 1 1 calc R
H2C H 0.6556 1.1281 0.1618 0.037 Uiso 1 1 calc R
C3 C 0.7540(3) 1.1974(3) 0.3991(3) 0.0172(5) Uani 1 1 d .
C4 C 0.8096(3) 1.3195(3) 0.2876(3) 0.0176(5) Uani 1 1 d .
C5 C 0.7259(3) 1.4141(3) 0.1739(3) 0.0202(5) Uani 1 1 d .
H5 H 0.6412 1.3900 0.1568 0.024 Uiso 1 1 calc R
C6 C 0.7666(4) 1.5442(3) 0.0853(3) 0.0212(5) Uani 1 1 d .
H6 H 0.7111 1.6096 0.0067 0.025 Uiso 1 1 calc R
C7 C 0.8895(3) 1.5759(3) 0.1141(3) 0.0202(5) Uani 1 1 d .
N8 N 0.9240(3) 1.7211(3) 0.0288(3) 0.0260(5) Uani 1 1 d .
C8 C 0.9802(4) 1.4787(4) 0.2212(4) 0.0251(6) Uani 1 1 d .
H8 H 1.0690 1.4995 0.2334 0.030 Uiso 1 1 calc R
C9 C 0.9382(4) 1.3513(4) 0.3096(4) 0.0252(6) Uani 1 1 d .
H9 H 0.9966 1.2846 0.3858 0.030 Uiso 1 1 calc R
C10 C 0.6637(3) 1.1486(3) 0.6401(3) 0.0166(5) Uani 1 1 d .
C11 C 0.6722(4) 1.3502(4) 0.7226(4) 0.0286(7) Uani 1 1 d .
H11A H 0.7542 1.3658 0.6546 0.043 Uiso 1 1 calc R
H11B H 0.7021 1.3419 0.8112 0.043 Uiso 1 1 calc R
H11C H 0.5859 1.4360 0.6925 0.043 Uiso 1 1 calc R
C12 C 0.5616(4) 1.1383(4) 0.8657(3) 0.0267(6) Uani 1 1 d .
H12A H 0.4886 1.0939 0.8484 0.040 Uiso 1 1 calc R
H12B H 0.5114 1.2130 0.9083 0.040 Uiso 1 1 calc R
H12C H 0.6356 1.0585 0.9274 0.040 Uiso 1 1 calc R
C13 C 0.6806(4) 0.6670(4) 0.4216(3) 0.0270(7) Uani 1 1 d .

loop_
_atom_site_aniso_label
_atom_site_aniso_U_11
_atom_site_aniso_U_22
_atom_site_aniso_U_33
_atom_site_aniso_U_23
_atom_site_aniso_U_13
_atom_site_aniso_U_12
Pt1 0.01587(6) 0.01286(6) 0.01901(6) -0.00426(4) -0.00177(4) -0.00537(4)
Cl1 0.0241(3) 0.0157(3) 0.0261(4) -0.0041(3) 0.0015(3) -0.0097(3)
O1 0.0533(18) 0.0227(12) 0.0384(16) 0.0071(11) -0.0125(13) -0.0142(12)
O2 0.0427(16) 0.0354(14) 0.0461(17) -0.0015(13) 0.0000(13) -0.0264(13)
O4 0.0489(17) 0.0230(11) 0.0396(15) -0.0132(11) -0.0060(13) -0.0112(11)
N1 0.0143(10) 0.0163(10) 0.0178(11) -0.0055(9) -0.0002(8) -0.0058(8)
N2 0.0195(11) 0.0207(11) 0.0164(11) -0.0069(9) -0.0010(9) -0.0052(9)
N3 0.0233(12) 0.0112(9) 0.0204(12) -0.0040(9) 0.0003(9) -0.0060(9)
N4 0.0275(13) 0.0178(11) 0.0196(12) -0.0061(9) 0.0008(10) -0.0087(10)
N5 0.0257(13) 0.0167(11) 0.0170(11) -0.0031(9) -0.0013(9) -0.0084(10)
N6 0.0280(15) 0.0390(17) 0.0243(14) 0.0001(12) 0.0009(11) -0.0174(13)
C1 0.0213(14) 0.0262(15) 0.0289(16) -0.0088(13) -0.0002(12) -0.0034(12)
C2 0.0295(16) 0.0280(15) 0.0202(14) -0.0095(12) -0.0044(12) -0.0096(13)
C3 0.0161(12) 0.0167(11) 0.0174(12) -0.0031(10) -0.0026(10) -0.0052(10)
C4 0.0192(13) 0.0141(11) 0.0183(13) -0.0035(10) 0.0006(10) -0.0061(10)
C5 0.0218(14) 0.0186(12) 0.0201(13) -0.0032(10) -0.0030(11) -0.0091(11)
C6 0.0237(14) 0.0186(12) 0.0178(13) -0.0019(10) -0.0036(11) -0.0049(11)
C7 0.0226(14) 0.0161(12) 0.0193(13) -0.0025(10) 0.0023(11) -0.0074(10)
N8 0.0323(15) 0.0197(12) 0.0237(13) -0.0033(10) 0.0038(11) -0.0114(11)
C8 0.0223(15) 0.0246(14) 0.0262(16) -0.0029(12) -0.0014(12) -0.0106(12)
C9 0.0175(13) 0.0226(14) 0.0292(16) -0.0016(12) -0.0056(12) -0.0039(11)
C10 0.0152(12) 0.0170(12) 0.0177(13) -0.0048(10) -0.0006(10) -0.0061(10)
C11 0.0418(19) 0.0240(14) 0.0281(16) -0.0133(13) -0.0009(14) -0.0150(14)
C12 0.0337(17) 0.0282(15) 0.0213(15) -0.0098(12) 0.0036(13) -0.0130(13)
C13 0.0293(17) 0.0257(15) 0.0188(14) -0.0054(12) -0.0003(12) 0.0004(13)

loop_
_atom_type_symbol
_atom_type_description
_atom_type_scat_dispersion_real
_atom_type_scat_dispersion_imag
_atom_type_scat_source
C C 0.0033 0.0016 'International Tables Vol C Tables 4.2.6.8 and 6.1.1.4'
H H 0.0000 0.0000 'International Tables Vol C Tables 4.2.6.8 and 6.1.1.4'
N N 0.0061 0.0033 'International Tables Vol C Tables 4.2.6.8 and 6.1.1.4'
O O 0.0106 0.0060 'International Tables Vol C Tables 4.2.6.8 and 6.1.1.4'
Cl Cl 0.1484 0.1585 'International Tables Vol C Tables 4.2.6.8 and 6.1.1.4'
Pt Pt -1.7033 8.3905 'International Tables Vol C Tables 4.2.6.8 and 6.1.1.4'

loop_
_geom_angle_atom_site_label_1
_geom_angle_atom_site_label_2
_geom_angle_atom_site_label_3
_geom_angle
_geom_angle_publ_flag
N5 Pt1 N1 89.63(10) ?
N5 Pt1 N6 173.49(11) ?
N1 Pt1 N6 96.78(11) ?
N5 Pt1 Cl1 85.76(8) ?
N1 Pt1 Cl1 174.63(7) ?
N6 Pt1 Cl1 87.79(9) ?
C3 N1 N2 109.5(2) ?
C3 N1 Pt1 124.3(2) yes
N2 N1 Pt1 126.05(18) ?
N1 N2 C1 110.8(2) ?
N1 N2 C2 112.0(2) ?
C1 N2 C2 113.4(3) ?
C3 N3 C10 128.4(2) yes
C3 N3 H3N 113.1 ?
C10 N3 H3N 118.5 ?
C10 N4 C12 119.1(3) ?
C10 N4 C11 124.3(3) ?
C12 N4 C11 116.7(3) ?
C10 N5 Pt1 129.8(2) ?
C10 N5 H5N 121.6 ?
Pt1 N5 H5N 108.5 yes
C13 N6 Pt1 144.3(3) yes
N2 C1 H1A 109.5 ?
N2 C1 H1B 109.5 ?
H1A C1 H1B 109.5 ?
N2 C1 H1C 109.5 ?
H1A C1 H1C 109.5 ?
H1B C1 H1C 109.5 ?
N2 C2 H2A 109.5 ?
N2 C2 H2B 109.5 ?
H2A C2 H2B 109.5 ?
N2 C2 H2C 109.5 ?
H2A C2 H2C 109.5 ?
H2B C2 H2C 109.5 ?
N1 C3 N3 125.1(3) ?
N1 C3 C4 123.1(3) ?
N3 C3 C4 111.8(2) ?
C5 C4 C9 120.2(3) ?
C5 C4 C3 121.2(3) ?
C9 C4 C3 117.9(3) ?
C6 C5 C4 119.7(3) ?
C6 C5 H5 120.1 ?
C4 C5 H5 120.1 ?
C7 C6 C5 118.4(3) ?
C7 C6 H6 120.8 ?
C5 C6 H6 120.8 ?
C6 C7 C8 123.0(3) ?
C6 C7 N8 118.5(3) ?
C8 C7 N8 118.6(3) ?
O1 N8 O2 123.5(3) ?
O1 N8 C7 118.3(3) ?
O2 N8 C7 118.2(3) ?
C9 C8 C7 118.2(3) ?
C9 C8 H8 120.9 ?
C7 C8 H8 120.9 ?
C8 C9 C4 120.3(3) ?
C8 C9 H9 119.9 ?
C4 C9 H9 119.9 ?
N5 C10 N4 123.0(3) ?
N5 C10 N3 120.3(3) ?
N4 C10 N3 116.7(3) ?
N4 C11 H11A 109.5 ?
N4 C11 H11B 109.5 ?
H11A C11 H11B 109.5 ?
N4 C11 H11C 109.5 ?
H11A C11 H11C 109.5 ?
H11B C11 H11C 109.5 ?
N4 C12 H12A 109.5 ?
N4 C12 H12B 109.5 ?
H12A C12 H12B 109.5 ?
N4 C12 H12C 109.5 ?
H12A C12 H12C 109.5 ?
H12B C12 H12C 109.5 ?
N6 C13 O4 174.9(4) yes

loop_
_geom_bond_atom_site_label_1
_geom_bond_atom_site_label_2
_geom_bond_distance
_geom_bond_publ_flag
Pt1 N5 1.964(3) yes
Pt1 N1 2.016(2) yes
Pt1 N6 2.071(4) yes
Pt1 Cl1 2.3189(7) yes
O1 N8 1.217(4) ?
O2 N8 1.227(4) ?
O4 C13 1.219(4) yes
N1 C3 1.303(3) yes
N1 N2 1.432(3) yes
N2 C1 1.457(4) ?
N2 C2 1.459(4) ?
N3 C3 1.367(4) yes
N3 C10 1.376(4) yes
N3 H3N 0.8607 ?
N4 C10 1.344(4) ?
N4 C12 1.452(4) ?
N4 C11 1.454(4) ?
N5 C10 1.300(4) yes
N5 H5N 0.9090 ?
N6 C13 1.070(5) yes
C1 H1A 0.9800 ?
C1 H1B 0.9800 ?
C1 H1C 0.9800 ?
C2 H2A 0.9800 ?
C2 H2B 0.9800 ?
C2 H2C 0.9800 ?
C3 C4 1.489(4) ?
C4 C5 1.391(4) ?
C4 C9 1.400(4) ?
C5 C6 1.390(4) ?
C5 H5 0.9500 ?
C6 C7 1.378(4) ?
C6 H6 0.9500 ?
C7 C8 1.384(5) ?
C7 N8 1.473(4) ?
C8 C9 1.376(5) ?
C8 H8 0.9500 ?
C9 H9 0.9500 ?
C11 H11A 0.9800 ?
C11 H11B 0.9800 ?
C11 H11C 0.9800 ?
C12 H12A 0.9800 ?
C12 H12B 0.9800 ?
C12 H12C 0.9800 ?

loop_
_geom_hbond_atom_site_label_D
_geom_hbond_atom_site_label_H
_geom_hbond_atom_site_label_A
_geom_hbond_distance_DH
_geom_hbond_distance_HA
_geom_hbond_distance_DA
_geom_hbond_angle_DHA
_geom_hbond_site_symmetry_A
_geom_hbond_publ_flag
N3 H3N O4 0.86 2.02 2.866(3) 167.6 1_565 yes
N5 H5N O1 0.91 2.52 3.203(4) 132.3 1_546 yes
